data_7124168
loop_
_publ_author_name
'Trofimova, Alina'
'LaFortune, James'
'Qu, Zheng-wang'
'Westcott, Stephen'
'Stephan, Douglas W.'

_publ_section_title
;
 1,1-Phosphinoboration of Diazomethanes
;
_journal_name_full 'Chemical Communications'
_journal_paper_doi 10.1039/C9CC06914C
_journal_year 2019
_chemical_formula_moiety 'C34 H38 B N2 O2 P'
_chemical_formula_sum 'C34 H38 B N2 O2 P'
_chemical_formula_weight 548.44
_space_group_crystal_system triclinic
_space_group_IT_number 2
_space_group_name_Hall '-P 1'
_space_group_name_H-M_alt 'P -1'
_symmetry_space_group_name_Hall '-P 1'
_symmetry_space_group_name_H-M 'P -1'
_atom_sites_solution_hydrogens geom
_audit_creation_date 2019-08-19
_audit_creation_method
;
Olex2 1.2
(compiled 2018.05.29 svn.r3508 for OlexSys, GUI svn.r5506)
;
_audit_update_record
;
2019-08-23 deposited with the CCDC.    2019-09-16 downloaded from the CCDC.
;
_cell_angle_alpha 103.251(17)
_cell_angle_beta 106.399(18)
_cell_angle_gamma 100.506(18)
_cell_formula_units_Z 2
_cell_length_a 11.121(6)
_cell_length_b 11.314(4)
_cell_length_c 14.001(6)
_cell_measurement_reflns_used 8825
_cell_measurement_temperature 150(2)
_cell_measurement_theta_max 27.98
_cell_measurement_theta_min 2.37
_cell_volume 1586.4(13)
_computing_cell_refinement 'Bruker SAINT'
_computing_data_collection 'Bruker APEX2'
_computing_data_reduction 'Bruker SAINT'
_computing_molecular_graphics 'Olex2 (Dolomanov et al., 2009)'
_computing_publication_material 'Olex2 (Dolomanov et al., 2009)'
_computing_structure_refinement 'XL (Sheldrick, 2008)'
_computing_structure_solution 'SHELXS-97 (Sheldrick 2008)'
_diffrn_ambient_temperature 150.15
_diffrn_measured_fraction_theta_full 0.999
_diffrn_measured_fraction_theta_max 0.996
_diffrn_measurement_device_type 'Bruker APEX-II CCD'
_diffrn_measurement_method '\f and \w scans'
_diffrn_radiation_type MoK\a
_diffrn_radiation_wavelength 0.71073
_diffrn_reflns_av_R_equivalents 0.0631
_diffrn_reflns_av_unetI/netI 0.0471
_diffrn_reflns_Laue_measured_fraction_full 0.999
_diffrn_reflns_Laue_measured_fraction_max 0.996
_diffrn_reflns_limit_h_max 14
_diffrn_reflns_limit_h_min -14
_diffrn_reflns_limit_k_max 15
_diffrn_reflns_limit_k_min -15
_diffrn_reflns_limit_l_max 18
_diffrn_reflns_limit_l_min -18
_diffrn_reflns_number 49533
_diffrn_reflns_point_group_measured_fraction_full 0.999
_diffrn_reflns_point_group_measured_fraction_max 0.996
_diffrn_reflns_theta_full 25.242
_diffrn_reflns_theta_max 28.268
_diffrn_reflns_theta_min 2.792
_diffrn_standards_number 0
_exptl_absorpt_coefficient_mu 0.118
_exptl_absorpt_correction_T_max 0.7459
_exptl_absorpt_correction_T_min 0.7030
_exptl_absorpt_correction_type multi-scan
_exptl_absorpt_process_details
;
SADABS-2016/2 (Bruker,2016/2) was used for absorption correction.
wR2(int) was 0.0639 before and 0.0549 after correction.
The Ratio of minimum to maximum transmission is 0.9425.
The \l/2 correction factor is Not present.
;
_exptl_crystal_colour colourless
_exptl_crystal_colour_primary colourless
_exptl_crystal_density_diffrn 1.148
_exptl_crystal_description block
_exptl_crystal_F_000 584
_exptl_crystal_size_max 0.08
_exptl_crystal_size_mid 0.05
_exptl_crystal_size_min 0.04
_refine_diff_density_max 0.332
_refine_diff_density_min -0.303
_refine_diff_density_rms 0.044
_refine_ls_extinction_method none
_refine_ls_goodness_of_fit_ref 1.019
_refine_ls_hydrogen_treatment constr
_refine_ls_matrix_type full
_refine_ls_number_parameters 368
_refine_ls_number_reflns 7818
_refine_ls_number_restraints 0
_refine_ls_restrained_S_all 1.019
_refine_ls_R_factor_all 0.0738
_refine_ls_R_factor_gt 0.0438
_refine_ls_shift/su_max 0.001
_refine_ls_shift/su_mean 0.000
_refine_ls_structure_factor_coef Fsqd
_refine_ls_weighting_details 'w=1/[\s^2^(Fo^2^)+(0.0509P)^2^+0.3869P] where P=(Fo^2^+2Fc^2^)/3'
_refine_ls_weighting_scheme calc
_refine_ls_wR_factor_gt 0.1008
_refine_ls_wR_factor_ref 0.1137
_reflns_Friedel_coverage 0.000
_reflns_number_gt 5581
_reflns_number_total 7818
_reflns_threshold_expression 'I > 2\s(I)'
_cod_data_source_file c9cc06914c2.cif
_cod_data_source_block jl_a
_cod_original_cell_volume 1586.5(12)
_cod_database_code 7124168
_shelx_shelxl_version_number 2018/3
_shelx_space_group_comment
;
The symmetry employed for this shelxl refinement is uniquely defined
by the following loop, which should always be used as a source of
symmetry information in preference to the above space-group names.
They are only intended as comments.
;
_shelx_estimated_absorpt_t_max 0.995
_shelx_estimated_absorpt_t_min 0.991
_olex2_refinement_description
;
1. Fixed Uiso
 At 1.2 times of:
  All C(H) groups, All C(H,H) groups
 At 1.5 times of:
  All C(H,H,H) groups
2.a Secondary CH2 refined with riding coordinates:
 C2(H2A,H2B)
2.b Aromatic/amide H refined with riding coordinates:
 C4(H4), C6(H6), C7(H7), C8(H8), C9(H9), C10(H10), C12(H12), C13(H13),
 C14(H14), C15(H15), C16(H16), C19(H19), C21(H21), C28(H28), C30(H30)
2.c Idealised Me refined as rotating group:
 C1(H1A,H1B,H1C), C23(H23A,H23B,H23C), C24(H24A,H24B,H24C), C25(H25A,H25B,
 H25C), C32(H32A,H32B,H32C), C33(H33A,H33B,H33C), C34(H34A,H34B,H34C)
;
_olex2_submission_special_instructions 'No special instructions were received'

loop_
_space_group_symop_operation_xyz
'x, y, z'
'-x, -y, -z'

loop_
_atom_site_label
_atom_site_type_symbol
_atom_site_fract_x
_atom_site_fract_y
_atom_site_fract_z
_atom_site_U_iso_or_equiv
_atom_site_adp_type
_atom_site_occupancy
_atom_site_site_symmetry_order
_atom_site_calc_flag
_atom_site_refinement_flags_posn
P1 P 0.47121(4) 0.54477(4) 0.36328(3) 0.02197(10) Uani 1 1 d .
O1 O 0.21275(12) 0.63216(12) 0.03269(9) 0.0394(3) Uani 1 1 d .
O2 O 0.32176(14) 0.56081(13) -0.07107(9) 0.0498(4) Uani 1 1 d .
N1 N 0.40286(13) 0.62404(12) 0.19647(10) 0.0252(3) Uani 1 1 d .
N2 N 0.51199(12) 0.63377(12) 0.28347(9) 0.0224(3) Uani 1 1 d .
B1 B 0.63125(17) 0.73143(16) 0.31855(13) 0.0231(3) Uani 1 1 d .
C1 C 0.0172(2) 0.6935(2) -0.02271(19) 0.0612(6) Uani 1 1 d .
H1A H -0.060682 0.682624 -0.081834 0.092 Uiso 1 1 calc GR
H1B H 0.066018 0.782397 0.004984 0.092 Uiso 1 1 calc GR
H1C H -0.008414 0.666273 0.031940 0.092 Uiso 1 1 calc GR
C2 C 0.10027(19) 0.61622(19) -0.05796(14) 0.0452(5) Uani 1 1 d .
H2A H 0.050971 0.526461 -0.088201 0.054 Uiso 1 1 calc R
H2B H 0.128633 0.644379 -0.111928 0.054 Uiso 1 1 calc R
C3 C 0.31508(17) 0.60005(15) 0.01433(12) 0.0309(4) Uani 1 1 d .
C4 C 0.42431(16) 0.61540(15) 0.11075(12) 0.0279(3) Uani 1 1 d .
H4 H 0.509350 0.618712 0.108362 0.034 Uiso 1 1 calc R
C5 C 0.33690(15) 0.60365(14) 0.38877(12) 0.0234(3) Uani 1 1 d .
C6 C 0.36526(17) 0.68479(14) 0.48848(13) 0.0294(4) Uani 1 1 d .
H6 H 0.448823 0.702310 0.539161 0.035 Uiso 1 1 calc R
C7 C 0.27237(19) 0.74025(16) 0.51436(14) 0.0369(4) Uani 1 1 d .
H7 H 0.292769 0.795726 0.582280 0.044 Uiso 1 1 calc R
C8 C 0.15031(18) 0.71450(15) 0.44107(15) 0.0369(4) Uani 1 1 d .
H8 H 0.086980 0.752678 0.458563 0.044 Uiso 1 1 calc R
C9 C 0.12031(17) 0.63314(16) 0.34224(15) 0.0361(4) Uani 1 1 d .
H9 H 0.036144 0.615193 0.292289 0.043 Uiso 1 1 calc R
C10 C 0.21265(16) 0.57757(15) 0.31569(13) 0.0294(3) Uani 1 1 d .
H10 H 0.191346 0.521738 0.247754 0.035 Uiso 1 1 calc R
C11 C 0.38631(15) 0.39031(14) 0.26657(12) 0.0243(3) Uani 1 1 d .
C12 C 0.30063(17) 0.30480(15) 0.29040(14) 0.0319(4) Uani 1 1 d .
H12 H 0.281473 0.330034 0.352775 0.038 Uiso 1 1 calc R
C13 C 0.24288(18) 0.18259(16) 0.22345(15) 0.0398(4) Uani 1 1 d .
H13 H 0.184905 0.125012 0.240531 0.048 Uiso 1 1 calc R
C14 C 0.26973(19) 0.14497(17) 0.13231(15) 0.0407(4) Uani 1 1 d .
H14 H 0.228769 0.062278 0.086059 0.049 Uiso 1 1 calc R
C15 C 0.35626(18) 0.22788(16) 0.10861(14) 0.0363(4) Uani 1 1 d .
H15 H 0.375384 0.201776 0.046318 0.044 Uiso 1 1 calc R
C16 C 0.41523(16) 0.34897(15) 0.17542(12) 0.0286(3) Uani 1 1 d .
H16 H 0.476031 0.404664 0.159222 0.034 Uiso 1 1 calc R
C17 C 0.74562(15) 0.73240(13) 0.41650(11) 0.0231(3) Uani 1 1 d .
C18 C 0.80696(17) 0.84297(14) 0.50245(12) 0.0287(3) Uani 1 1 d .
C19 C 0.90476(16) 0.84170(14) 0.58990(12) 0.0290(3) Uani 1 1 d .
H19 H 0.946652 0.917573 0.645459 0.035 Uiso 1 1 calc R
C20 C 0.94301(15) 0.73339(15) 0.59858(12) 0.0258(3) Uani 1 1 d .
C21 C 0.88577(14) 0.62596(14) 0.51338(12) 0.0241(3) Uani 1 1 d .
H21 H 0.911704 0.551205 0.517208 0.029 Uiso 1 1 calc R
C22 C 0.79183(14) 0.62399(13) 0.42266(11) 0.0217(3) Uani 1 1 d .
C23 C 0.7679(2) 0.96422(17) 0.50474(15) 0.0534(6) Uani 1 1 d .
H23A H 0.816934 1.026831 0.572633 0.080 Uiso 1 1 calc GR
H23B H 0.674671 0.948845 0.493588 0.080 Uiso 1 1 calc GR
H23C H 0.786793 0.995743 0.449495 0.080 Uiso 1 1 calc GR
C24 C 1.04312(17) 0.73244(17) 0.69651(13) 0.0363(4) Uani 1 1 d .
H24A H 1.041969 0.796813 0.756247 0.054 Uiso 1 1 calc GR
H24B H 1.129446 0.750432 0.689788 0.054 Uiso 1 1 calc GR
H24C H 1.023095 0.649469 0.707201 0.054 Uiso 1 1 calc GR
C25 C 0.74556(16) 0.50458(14) 0.33245(12) 0.0282(3) Uani 1 1 d .
H25A H 0.819735 0.471376 0.327403 0.042 Uiso 1 1 calc GR
H25B H 0.705002 0.522892 0.267574 0.042 Uiso 1 1 calc GR
H25C H 0.681923 0.442011 0.343853 0.042 Uiso 1 1 calc GR
C26 C 0.64021(15) 0.83566(14) 0.25963(11) 0.0243(3) Uani 1 1 d .
C27 C 0.55438(16) 0.91414(14) 0.25399(12) 0.0277(3) Uani 1 1 d .
C28 C 0.56592(16) 1.00493(15) 0.20180(12) 0.0314(4) Uani 1 1 d .
H28 H 0.508258 1.057527 0.199049 0.038 Uiso 1 1 calc R
C29 C 0.65851(17) 1.02084(14) 0.15396(12) 0.0306(4) Uani 1 1 d .
C30 C 0.74422(16) 0.94532(15) 0.16162(12) 0.0300(4) Uani 1 1 d .
H30 H 0.809230 0.955740 0.130203 0.036 Uiso 1 1 calc R
C31 C 0.73757(15) 0.85444(14) 0.21422(12) 0.0265(3) Uani 1 1 d .
C32 C 0.44912(19) 0.90473(17) 0.30303(15) 0.0388(4) Uani 1 1 d .
H32A H 0.431702 0.987164 0.322324 0.058 Uiso 1 1 calc GR
H32B H 0.477983 0.877807 0.365516 0.058 Uiso 1 1 calc GR
H32C H 0.369598 0.843127 0.252982 0.058 Uiso 1 1 calc GR
C33 C 0.66502(19) 1.11668(17) 0.09424(14) 0.0426(5) Uani 1 1 d .
H33A H 0.658221 1.196366 0.135256 0.064 Uiso 1 1 calc GR
H33B H 0.593148 1.085305 0.027521 0.064 Uiso 1 1 calc GR
H33C H 0.747891 1.130278 0.081366 0.064 Uiso 1 1 calc GR
C34 C 0.83425(18) 0.77575(17) 0.21850(15) 0.0385(4) Uani 1 1 d .
H34A H 0.787450 0.686339 0.188590 0.058 Uiso 1 1 calc GR
H34B H 0.888303 0.791756 0.291190 0.058 Uiso 1 1 calc GR
H34C H 0.889602 0.798196 0.178477 0.058 Uiso 1 1 calc GR

loop_
_atom_site_aniso_label
_atom_site_aniso_U_11
_atom_site_aniso_U_22
_atom_site_aniso_U_33
_atom_site_aniso_U_23
_atom_site_aniso_U_13
_atom_site_aniso_U_12
P1 0.0251(2) 0.0244(2) 0.01876(19) 0.00955(15) 0.00712(15) 0.00874(15)
O1 0.0364(7) 0.0551(8) 0.0246(6) 0.0172(6) 0.0022(5) 0.0134(6)
O2 0.0634(9) 0.0642(9) 0.0199(6) 0.0112(6) 0.0106(6) 0.0194(7)
N1 0.0275(7) 0.0278(7) 0.0198(6) 0.0103(5) 0.0038(5) 0.0088(6)
N2 0.0258(7) 0.0271(7) 0.0174(6) 0.0108(5) 0.0062(5) 0.0108(5)
B1 0.0297(9) 0.0217(8) 0.0222(8) 0.0072(7) 0.0116(7) 0.0117(7)
C1 0.0449(13) 0.0769(16) 0.0623(15) 0.0361(13) 0.0033(11) 0.0214(12)
C2 0.0421(11) 0.0509(11) 0.0315(10) 0.0223(9) -0.0068(8) 0.0041(9)
C3 0.0396(10) 0.0295(8) 0.0230(8) 0.0135(7) 0.0072(7) 0.0058(7)
C4 0.0320(9) 0.0294(8) 0.0224(8) 0.0099(6) 0.0079(7) 0.0072(7)
C5 0.0291(8) 0.0216(7) 0.0238(8) 0.0105(6) 0.0115(6) 0.0084(6)
C6 0.0389(9) 0.0256(8) 0.0268(8) 0.0104(7) 0.0132(7) 0.0093(7)
C7 0.0568(12) 0.0264(8) 0.0378(10) 0.0098(7) 0.0287(9) 0.0152(8)
C8 0.0439(11) 0.0265(9) 0.0575(12) 0.0199(8) 0.0330(10) 0.0161(8)
C9 0.0294(9) 0.0326(9) 0.0519(11) 0.0178(8) 0.0165(8) 0.0110(7)
C10 0.0291(8) 0.0293(8) 0.0309(9) 0.0095(7) 0.0102(7) 0.0092(7)
C11 0.0257(8) 0.0248(8) 0.0245(8) 0.0093(6) 0.0068(6) 0.0114(6)
C12 0.0365(9) 0.0292(9) 0.0344(9) 0.0116(7) 0.0157(8) 0.0109(7)
C13 0.0388(10) 0.0281(9) 0.0517(12) 0.0099(8) 0.0185(9) 0.0046(8)
C14 0.0425(11) 0.0266(9) 0.0433(11) -0.0002(8) 0.0093(9) 0.0076(8)
C15 0.0412(10) 0.0351(9) 0.0298(9) 0.0030(7) 0.0098(8) 0.0158(8)
C16 0.0315(9) 0.0295(8) 0.0279(8) 0.0101(7) 0.0110(7) 0.0117(7)
C17 0.0263(8) 0.0222(7) 0.0231(7) 0.0107(6) 0.0083(6) 0.0072(6)
C18 0.0377(9) 0.0211(8) 0.0261(8) 0.0098(6) 0.0065(7) 0.0078(7)
C19 0.0338(9) 0.0221(8) 0.0244(8) 0.0059(6) 0.0042(7) 0.0018(7)
C20 0.0222(8) 0.0301(8) 0.0255(8) 0.0121(7) 0.0065(6) 0.0053(6)
C21 0.0233(8) 0.0255(8) 0.0278(8) 0.0122(6) 0.0093(6) 0.0100(6)
C22 0.0215(7) 0.0216(7) 0.0239(8) 0.0085(6) 0.0092(6) 0.0061(6)
C23 0.0858(16) 0.0255(9) 0.0339(10) 0.0037(8) -0.0035(10) 0.0234(10)
C24 0.0331(9) 0.0385(10) 0.0307(9) 0.0104(8) 0.0000(7) 0.0107(8)
C25 0.0312(9) 0.0249(8) 0.0288(8) 0.0061(7) 0.0090(7) 0.0123(7)
C26 0.0285(8) 0.0235(8) 0.0195(7) 0.0076(6) 0.0049(6) 0.0072(6)
C27 0.0336(9) 0.0266(8) 0.0233(8) 0.0102(6) 0.0057(7) 0.0112(7)
C28 0.0353(9) 0.0268(8) 0.0280(8) 0.0118(7) 0.0000(7) 0.0109(7)
C29 0.0357(9) 0.0239(8) 0.0212(8) 0.0093(6) -0.0028(7) -0.0019(7)
C30 0.0324(9) 0.0285(8) 0.0226(8) 0.0078(7) 0.0057(7) -0.0015(7)
C31 0.0294(8) 0.0236(8) 0.0236(8) 0.0075(6) 0.0060(7) 0.0041(6)
C32 0.0457(11) 0.0412(10) 0.0439(11) 0.0204(8) 0.0216(9) 0.0258(9)
C33 0.0444(11) 0.0369(10) 0.0357(10) 0.0220(8) -0.0035(8) -0.0023(8)
C34 0.0405(10) 0.0395(10) 0.0484(11) 0.0205(9) 0.0249(9) 0.0160(8)

loop_
_atom_type_symbol
_atom_type_description
_atom_type_scat_dispersion_real
_atom_type_scat_dispersion_imag
_atom_type_scat_source
C C 0.0033 0.0016 'International Tables Vol C Tables 4.2.6.8 and 6.1.1.4'
H H 0.0000 0.0000 'International Tables Vol C Tables 4.2.6.8 and 6.1.1.4'
B B 0.0013 0.0007 'International Tables Vol C Tables 4.2.6.8 and 6.1.1.4'
N N 0.0061 0.0033 'International Tables Vol C Tables 4.2.6.8 and 6.1.1.4'
O O 0.0106 0.0060 'International Tables Vol C Tables 4.2.6.8 and 6.1.1.4'
P P 0.1023 0.0942 'International Tables Vol C Tables 4.2.6.8 and 6.1.1.4'

loop_
_geom_angle_atom_site_label_1
_geom_angle_atom_site_label_2
_geom_angle_atom_site_label_3
_geom_angle
N2 P1 C5 100.98(6)
N2 P1 C11 100.99(7)
C5 P1 C11 102.44(8)
C3 O1 C2 116.90(14)
C4 N1 N2 115.47(13)
N1 N2 P1 112.47(10)
N1 N2 B1 122.94(12)
B1 N2 P1 122.33(10)
N2 B1 C17 118.19(13)
N2 B1 C26 118.61(14)
C17 B1 C26 123.16(14)
H1A C1 H1B 109.5
H1A C1 H1C 109.5
H1B C1 H1C 109.5
C2 C1 H1A 109.5
C2 C1 H1B 109.5
C2 C1 H1C 109.5
O1 C2 C1 107.67(16)
O1 C2 H2A 110.2
O1 C2 H2B 110.2
C1 C2 H2A 110.2
C1 C2 H2B 110.2
H2A C2 H2B 108.5
O1 C3 C4 113.65(14)
O2 C3 O1 124.82(16)
O2 C3 C4 121.53(17)
N1 C4 C3 119.51(16)
N1 C4 H4 120.2
C3 C4 H4 120.2
C6 C5 P1 115.95(12)
C6 C5 C10 118.80(14)
C10 C5 P1 125.20(12)
C5 C6 H6 119.7
C7 C6 C5 120.67(16)
C7 C6 H6 119.7
C6 C7 H7 120.0
C8 C7 C6 119.91(16)
C8 C7 H7 120.0
C7 C8 H8 120.0
C7 C8 C9 120.07(16)
C9 C8 H8 120.0
C8 C9 H9 119.8
C8 C9 C10 120.38(17)
C10 C9 H9 119.8
C5 C10 H10 119.9
C9 C10 C5 120.16(16)
C9 C10 H10 119.9
C12 C11 P1 118.61(12)
C12 C11 C16 118.24(15)
C16 C11 P1 122.71(12)
C11 C12 H12 119.7
C13 C12 C11 120.57(16)
C13 C12 H12 119.7
C12 C13 H13 119.9
C14 C13 C12 120.21(17)
C14 C13 H13 119.9
C13 C14 H14 120.1
C15 C14 C13 119.88(16)
C15 C14 H14 120.1
C14 C15 H15 119.9
C14 C15 C16 120.20(17)
C16 C15 H15 119.9
C11 C16 H16 119.6
C15 C16 C11 120.85(16)
C15 C16 H16 119.6
C18 C17 B1 120.75(13)
C18 C17 C22 117.15(14)
C22 C17 B1 122.10(13)
C17 C18 C23 122.20(15)
C19 C18 C17 120.31(14)
C19 C18 C23 117.47(15)
C18 C19 H19 118.9
C20 C19 C18 122.27(15)
C20 C19 H19 118.9
C19 C20 C21 117.47(14)
C19 C20 C24 121.28(14)
C21 C20 C24 121.25(14)
C20 C21 H21 118.8
C20 C21 C22 122.32(14)
C22 C21 H21 118.8
C17 C22 C25 122.70(13)
C21 C22 C17 120.23(14)
C21 C22 C25 117.05(13)
C18 C23 H23A 109.5
C18 C23 H23B 109.5
C18 C23 H23C 109.5
H23A C23 H23B 109.5
H23A C23 H23C 109.5
H23B C23 H23C 109.5
C20 C24 H24A 109.5
C20 C24 H24B 109.5
C20 C24 H24C 109.5
H24A C24 H24B 109.5
H24A C24 H24C 109.5
H24B C24 H24C 109.5
C22 C25 H25A 109.5
C22 C25 H25B 109.5
C22 C25 H25C 109.5
H25A C25 H25B 109.5
H25A C25 H25C 109.5
H25B C25 H25C 109.5
C27 C26 B1 121.46(14)
C31 C26 B1 120.20(13)
C31 C26 C27 118.31(14)
C26 C27 C32 122.64(14)
C28 C27 C26 119.63(15)
C28 C27 C32 117.73(14)
C27 C28 H28 118.9
C29 C28 C27 122.27(15)
C29 C28 H28 118.9
C28 C29 C30 117.82(15)
C28 C29 C33 120.98(16)
C30 C29 C33 121.20(17)
C29 C30 H30 119.0
C29 C30 C31 121.93(16)
C31 C30 H30 119.0
C26 C31 C34 121.44(14)
C30 C31 C26 119.97(15)
C30 C31 C34 118.57(15)
C27 C32 H32A 109.5
C27 C32 H32B 109.5
C27 C32 H32C 109.5
H32A C32 H32B 109.5
H32A C32 H32C 109.5
H32B C32 H32C 109.5
C29 C33 H33A 109.5
C29 C33 H33B 109.5
C29 C33 H33C 109.5
H33A C33 H33B 109.5
H33A C33 H33C 109.5
H33B C33 H33C 109.5
C31 C34 H34A 109.5
C31 C34 H34B 109.5
C31 C34 H34C 109.5
H34A C34 H34B 109.5
H34A C34 H34C 109.5
H34B C34 H34C 109.5

loop_
_geom_bond_atom_site_label_1
_geom_bond_atom_site_label_2
_geom_bond_distance
P1 N2 1.7617(13)
P1 C5 1.8322(17)
P1 C11 1.8359(17)
O1 C2 1.458(2)
O1 C3 1.329(2)
O2 C3 1.205(2)
N1 N2 1.4226(18)
N1 C4 1.274(2)
N2 B1 1.439(2)
B1 C17 1.582(2)
B1 C26 1.591(2)
C1 H1A 0.9800
C1 H1B 0.9800
C1 H1C 0.9800
C1 C2 1.488(3)
C2 H2A 0.9900
C2 H2B 0.9900
C3 C4 1.489(2)
C4 H4 0.9500
C5 C6 1.396(2)
C5 C10 1.399(2)
C6 H6 0.9500
C6 C7 1.391(2)
C7 H7 0.9500
C7 C8 1.383(3)
C8 H8 0.9500
C8 C9 1.384(3)
C9 H9 0.9500
C9 C10 1.390(2)
C10 H10 0.9500
C11 C12 1.395(2)
C11 C16 1.401(2)
C12 H12 0.9500
C12 C13 1.395(2)
C13 H13 0.9500
C13 C14 1.382(3)
C14 H14 0.9500
C14 C15 1.382(3)
C15 H15 0.9500
C15 C16 1.386(2)
C16 H16 0.9500
C17 C18 1.419(2)
C17 C22 1.425(2)
C18 C19 1.394(2)
C18 C23 1.509(2)
C19 H19 0.9500
C19 C20 1.388(2)
C20 C21 1.389(2)
C20 C24 1.506(2)
C21 H21 0.9500
C21 C22 1.391(2)
C22 C25 1.511(2)
C23 H23A 0.9800
C23 H23B 0.9800
C23 H23C 0.9800
C24 H24A 0.9800
C24 H24B 0.9800
C24 H24C 0.9800
C25 H25A 0.9800
C25 H25B 0.9800
C25 H25C 0.9800
C26 C27 1.416(2)
C26 C31 1.410(2)
C27 C28 1.398(2)
C27 C32 1.515(2)
C28 H28 0.9500
C28 C29 1.385(2)
C29 C30 1.390(2)
C29 C33 1.517(2)
C30 H30 0.9500
C30 C31 1.398(2)
C31 C34 1.513(2)
C32 H32A 0.9800
C32 H32B 0.9800
C32 H32C 0.9800
C33 H33A 0.9800
C33 H33B 0.9800
C33 H33C 0.9800
C34 H34A 0.9800
C34 H34B 0.9800
C34 H34C 0.9800
